data_9002869
loop_
_publ_author_name
'Groat, L. A.'
'Chakoumakos, B. C.'
'Brouwer, D. H.'
'Hoffman, C. M.'
'Fyfe, C. A.'
'Morell, H.'
'Schultz, A. J.'

_publ_section_title
;The amblygonite (LiAlPO4F) - montebrasite (LiAlPO4OH) solid solution: A
 combined powder and single-crystal neutron diffraction and solid-state Li
 MAS, CP MAS, and REDOR NMR study Sample: from Dunton Gem Min, Oxford County,
 Maine at T = 150 K
;
_journal_name_full 'American Mineralogist'
_journal_page_first 195
_journal_page_last 210
_journal_volume 88
_journal_year 2003
_chemical_formula_sum 'Al F0.04 H0.96 Li O4.96 P'
_chemical_name_mineral Montebrasite
_space_group_IT_number 2
_symmetry_space_group_name_Hall '-P 1 (1/2*x+1/2*y,1/2*x-1/2*y,-z)'
_symmetry_space_group_name_H-M 'C -1'
_cell_angle_alpha 91.343
_cell_angle_beta 117.953
_cell_angle_gamma 91.778
_cell_length_a 6.7158
_cell_length_b 7.7113
_cell_length_c 7.0232
_cell_formula_units_Z 4
_cell_volume 320.829
_database_code_amcsd 0002958
_diffrn_ambient_temperature 150
_exptl_crystal_density_diffrn 3.022
_cod_original_formula_sum 'P Al O4.96 F.04 H.96 Li'
_cod_database_code 9002869

loop_
_space_group_symop_operation_xyz
x,y,z
1/2+x,1/2+y,z
-x,-y,-z
1/2-x,1/2-y,-z

loop_
_atom_site_label
_atom_site_fract_x
_atom_site_fract_y
_atom_site_fract_z
_atom_site_occupancy
_atom_site_U_iso_or_equiv
P 0.98360 0.34210 0.26730 1.00000 0.00380
Al1 0.00000 0.00000 0.00000 1.00000 0.00400
Al2 0.00000 0.00000 0.50000 1.00000 0.00400
O1 -0.31820 0.01470 -0.16070 1.00000 0.00600
O2 0.29750 0.05860 0.57290 1.00000 0.00560
O3 0.10220 -0.22360 -0.39010 1.00000 0.00510
O4 0.02590 0.23600 0.10380 1.00000 0.00640
O 0.04850 0.08940 -0.22570 0.96000 0.00520
F 0.04850 0.08940 -0.22570 0.04000 0.00520
H 0.20590 0.13350 0.84770 0.96000 0.01900
Li1 0.06300 -0.32200 0.30300 0.39000 0.00100
Li2 0.07700 -0.32000 0.32500 0.61000 0.01600

loop_
_cod_related_entry_id
_cod_related_entry_database
_cod_related_entry_code
1 AMCSD 0002958
